data_4088984
loop_
_publ_author_name
'Gregor, Lauren C.'
'Grajeda, Javier'
'Kita, Matthew R.'
'White, Peter S.'
'Vetter, Andrew J.'
'Miller, Alexander J. M.'

_publ_section_title
;
 Modulating the Elementary Steps of Methanol Carbonylation by Bridging the
 Primary and Secondary Coordination Spheres
;
_journal_issue 17
_journal_name_full Organometallics
_journal_page_first 3074
_journal_paper_doi 10.1021/acs.organomet.6b00607
_journal_volume 35
_journal_year 2016
_chemical_formula_moiety 'C25 H41 Ir N O7 P'
_chemical_formula_sum 'C25 H41 Ir N O7 P'
_chemical_formula_weight 690.76
_space_group_crystal_system monoclinic
_space_group_IT_number 14
_space_group_name_Hall '-P 2yn'
_space_group_name_H-M_alt 'P 1 21/n 1'
_atom_sites_solution_hydrogens geom
_atom_sites_solution_primary iterative
_audit_creation_date 2016-04-28
_audit_creation_method
;
Olex2 1.2
(compiled 2016.02.19 svn.r3266 for OlexSys, GUI svn.r5155)
;
_cell_angle_alpha 90
_cell_angle_beta 102.644(7)
_cell_angle_gamma 90
_cell_formula_units_Z 4
_cell_length_a 18.127(2)
_cell_length_b 7.9807(11)
_cell_length_c 19.276(3)
_cell_measurement_reflns_used 9842
_cell_measurement_temperature 100
_cell_measurement_theta_max 72.00
_cell_measurement_theta_min 3.03
_cell_volume 2721.0(6)
_computing_molecular_graphics 'Olex2 (Dolomanov et al., 2009)'
_computing_publication_material 'Olex2 (Dolomanov et al., 2009)'
_computing_structure_refinement 'XL (Sheldrick, 2008)'
_computing_structure_solution 'olex2.solve (Bourhis et al., 2015)'
_diffrn_ambient_temperature 100
_diffrn_measured_fraction_theta_full 0.998
_diffrn_measured_fraction_theta_max 0.993
_diffrn_measurement_device_type 'Bruker APEX-II CCD'
_diffrn_measurement_method '\f and \w scans'
_diffrn_radiation_type CuK\a
_diffrn_radiation_wavelength 1.54178
_diffrn_reflns_av_R_equivalents 0.0483
_diffrn_reflns_av_unetI/netI 0.0256
_diffrn_reflns_Laue_measured_fraction_full 0.998
_diffrn_reflns_Laue_measured_fraction_max 0.993
_diffrn_reflns_limit_h_max 22
_diffrn_reflns_limit_h_min -22
_diffrn_reflns_limit_k_max 9
_diffrn_reflns_limit_k_min -9
_diffrn_reflns_limit_l_max 23
_diffrn_reflns_limit_l_min -23
_diffrn_reflns_number 41167
_diffrn_reflns_point_group_measured_fraction_full 0.998
_diffrn_reflns_point_group_measured_fraction_max 0.993
_diffrn_reflns_theta_full 67.679
_diffrn_reflns_theta_max 72.308
_diffrn_reflns_theta_min 3.032
_diffrn_standards_number 0
_exptl_absorpt_coefficient_mu 10.416
_exptl_absorpt_correction_T_max 0.5645
_exptl_absorpt_correction_T_min 0.2234
_exptl_absorpt_correction_type numerical
_exptl_absorpt_process_details
;
SADABS-2014/5 (Bruker,2014/5) was used for absorption correction.
wR2(int) was 0.0750 before and 0.0624 after correction.
The Ratio of minimum to maximum transmission is 0.3957.
The \l/2 correction factor is 0.00150.
;
_exptl_crystal_colour 'clear yellow'
_exptl_crystal_colour_lustre clear
_exptl_crystal_colour_primary yellow
_exptl_crystal_density_diffrn 1.686
_exptl_crystal_description plate
_exptl_crystal_F_000 1384
_exptl_crystal_size_max 0.233
_exptl_crystal_size_mid 0.134
_exptl_crystal_size_min 0.086
_refine_diff_density_max 2.071
_refine_diff_density_min -1.046
_refine_diff_density_rms 0.113
_refine_ls_extinction_method none
_refine_ls_goodness_of_fit_ref 1.080
_refine_ls_hydrogen_treatment constr
_refine_ls_matrix_type full
_refine_ls_number_parameters 321
_refine_ls_number_reflns 5320
_refine_ls_number_restraints 0
_refine_ls_restrained_S_all 1.080
_refine_ls_R_factor_all 0.0284
_refine_ls_R_factor_gt 0.0265
_refine_ls_shift/su_max 0.001
_refine_ls_shift/su_mean 0.000
_refine_ls_structure_factor_coef Fsqd
_refine_ls_weighting_details 'w=1/[\s^2^(Fo^2^)+(0.0237P)^2^+8.4568P] where P=(Fo^2^+2Fc^2^)/3'
_refine_ls_weighting_scheme calc
_refine_ls_wR_factor_gt 0.0626
_refine_ls_wR_factor_ref 0.0637
_reflns_Friedel_coverage 0.000
_reflns_number_gt 5017
_reflns_number_total 5320
_reflns_threshold_expression 'I > 2\s(I)'
_cod_data_source_file om6b00607_si_002.cif
_cod_data_source_block x1604007
_cod_database_code 4088984
_shelx_space_group_comment
;
The symmetry employed for this shelxl refinement is uniquely defined
by the following loop, which should always be used as a source of
symmetry information in preference to the above space-group names.
They are only intended as comments.
;
_shelx_estimated_absorpt_t_max 0.468
_shelx_estimated_absorpt_t_min 0.195
_olex2_refinement_description
;
1. Fixed Uiso
 At 1.2 times of:
  All C(H) groups, All C(H,H) groups
 At 1.5 times of:
  All C(H,H,H) groups
2.a Ternary CH refined with riding coordinates:
 C5(H5), C8(H8)
2.b Secondary CH2 refined with riding coordinates:
 C20(H20A,H20B), C22(H22A,H22B), C23(H23A,H23B), C25(H25A,H25B), C26(H26A,
 H26B), C28(H28A,H28B), C29(H29A,H29B), C31(H31A,H31B), C32(H32A,H32B),
 C34(H34A,H34B), C35(H35A,H35B)
2.c Aromatic/amide H refined with riding coordinates:
 C17(H17), C18(H18)
2.d Idealised Me refined as rotating group:
 C6(H6A,H6B,H6C), C7(H7A,H7B,H7C), C9(H9A,H9B,H9C), C10(H10A,H10B,H10C),
 C16(H16A,H16B,H16C)
;
_shelx_shelxl_version_number 2014/7
_olex2_date_sample_data_collection 2016-04-25
_olex2_date_sample_submission 2016-04-25
_olex2_submission_original_sample_id (MeO-15c5)Ir(CO)
_olex2_submission_special_instructions 'No special instructions were received'

loop_
_space_group_symop_operation_xyz
'x, y, z'
'-x+1/2, y+1/2, -z+1/2'
'-x, -y, -z'
'x-1/2, -y-1/2, z-1/2'

loop_
_atom_site_label
_atom_site_type_symbol
_atom_site_fract_x
_atom_site_fract_y
_atom_site_fract_z
_atom_site_U_iso_or_equiv
_atom_site_adp_type
_atom_site_occupancy
_atom_site_site_symmetry_order
_atom_site_calc_flag
_atom_site_refinement_flags_posn
_atom_site_disorder_assembly
_atom_site_disorder_group
Ir1 Ir 0.46435(2) 0.32029(2) 0.17558(2) 0.01631(6) Uani 1 1 d . . .
P2 P 0.37927(5) 0.22144(11) 0.08590(5) 0.01652(17) Uani 1 1 d . . .
C3 C 0.5487(2) 0.2142(5) 0.1536(2) 0.0241(8) Uani 1 1 d . . .
O4 O 0.59749(15) 0.1441(4) 0.13694(17) 0.0347(7) Uani 1 1 d . . .
C5 C 0.3857(2) 0.2866(4) -0.00384(19) 0.0210(7) Uani 1 1 d . . .
H5 H 0.4318 0.2331 -0.0146 0.025 Uiso 1 1 calc R . .
C6 C 0.3174(2) 0.2305(5) -0.0616(2) 0.0293(8) Uani 1 1 d . . .
H6A H 0.3176 0.1081 -0.0658 0.044 Uiso 1 1 calc GR . .
H6B H 0.3207 0.2809 -0.1072 0.044 Uiso 1 1 calc GR . .
H6C H 0.2706 0.2667 -0.0487 0.044 Uiso 1 1 calc GR . .
C7 C 0.3970(2) 0.4768(5) -0.0043(2) 0.0297(8) Uani 1 1 d . . .
H7A H 0.3527 0.5328 0.0065 0.045 Uiso 1 1 calc GR . .
H7B H 0.4034 0.5121 -0.0513 0.045 Uiso 1 1 calc GR . .
H7C H 0.4422 0.5072 0.0316 0.045 Uiso 1 1 calc GR . .
C8 C 0.3565(2) -0.0013(4) 0.07662(19) 0.0200(7) Uani 1 1 d . . .
H8 H 0.3098 -0.0155 0.0383 0.024 Uiso 1 1 calc R A 1
C9 C 0.4216(2) -0.0936(5) 0.0546(2) 0.0271(8) Uani 1 1 d . . .
H9A H 0.4243 -0.0600 0.0063 0.041 Uiso 1 1 calc GR . .
H9B H 0.4131 -0.2148 0.0558 0.041 Uiso 1 1 calc GR . .
H9C H 0.4693 -0.0653 0.0875 0.041 Uiso 1 1 calc GR . .
C10 C 0.3413(2) -0.0725(5) 0.1458(2) 0.0292(8) Uani 1 1 d . . .
H10A H 0.3851 -0.0510 0.1847 0.044 Uiso 1 1 calc GR . .
H10B H 0.3328 -0.1936 0.1407 0.044 Uiso 1 1 calc GR . .
H10C H 0.2965 -0.0187 0.1564 0.044 Uiso 1 1 calc GR . .
O11 O 0.29576(13) 0.3043(3) 0.09101(13) 0.0209(5) Uani 1 1 d . . .
C12 C 0.36993(18) 0.4273(4) 0.19610(18) 0.0164(6) Uani 1 1 d . . .
C13 C 0.30037(18) 0.4098(4) 0.14922(18) 0.0162(6) Uani 1 1 d . . .
C14 C 0.23647(19) 0.4931(4) 0.16105(18) 0.0174(7) Uani 1 1 d . . .
O15 O 0.16909(13) 0.4661(3) 0.11299(13) 0.0219(5) Uani 1 1 d . . .
C16 C 0.1031(2) 0.5359(6) 0.1308(2) 0.0355(10) Uani 1 1 d . . .
H16A H 0.0587 0.5095 0.0933 0.053 Uiso 1 1 calc GR . .
H16B H 0.1087 0.6577 0.1355 0.053 Uiso 1 1 calc GR . .
H16C H 0.0965 0.4883 0.1760 0.053 Uiso 1 1 calc GR . .
C17 C 0.24454(19) 0.5957(4) 0.22028(19) 0.0189(7) Uani 1 1 d . . .
H17 H 0.2020 0.6558 0.2283 0.023 Uiso 1 1 calc R . .
C18 C 0.3140(2) 0.6125(4) 0.26844(19) 0.0208(7) Uani 1 1 d . . .
H18 H 0.3184 0.6823 0.3091 0.025 Uiso 1 1 calc R . .
C19 C 0.37629(19) 0.5271(4) 0.25656(18) 0.0179(7) Uani 1 1 d . . .
C20 C 0.4531(2) 0.5217(5) 0.3065(2) 0.0239(8) Uani 1 1 d . . .
H20A H 0.4632 0.6295 0.3321 0.029 Uiso 1 1 calc R . .
H20B H 0.4542 0.4316 0.3420 0.029 Uiso 1 1 calc R . .
N21 N 0.51300(16) 0.4896(4) 0.26471(16) 0.0208(6) Uani 1 1 d . . .
C22 C 0.5266(2) 0.6561(5) 0.2337(3) 0.0382(11) Uani 1 1 d . . .
H22A H 0.4789 0.6920 0.2016 0.046 Uiso 1 1 calc R . .
H22B H 0.5382 0.7383 0.2731 0.046 Uiso 1 1 calc R . .
C23 C 0.5856(3) 0.6655(7) 0.1950(3) 0.0440(11) Uani 1 1 d . . .
H23A H 0.5737 0.7579 0.1601 0.053 Uiso 1 1 calc R . .
H23B H 0.5859 0.5600 0.1681 0.053 Uiso 1 1 calc R . .
O24 O 0.65976(18) 0.6924(5) 0.23808(19) 0.0501(10) Uani 1 1 d . . .
C25 C 0.6825(3) 0.8529(7) 0.2632(3) 0.0523(14) Uani 1 1 d . . .
H25A H 0.6375 0.9259 0.2584 0.063 Uiso 1 1 calc R . .
H25B H 0.7157 0.9016 0.2340 0.063 Uiso 1 1 calc R . .
C26 C 0.7234(3) 0.8481(7) 0.3386(4) 0.0543(15) Uani 1 1 d . . .
H26A H 0.7636 0.7618 0.3448 0.065 Uiso 1 1 calc R . .
H26B H 0.7478 0.9579 0.3521 0.065 Uiso 1 1 calc R . .
O27 O 0.67278(18) 0.8106(4) 0.3838(2) 0.0451(8) Uani 1 1 d . . .
C28 C 0.7094(3) 0.7977(6) 0.4570(3) 0.0552(15) Uani 1 1 d . . .
H28A H 0.7205 0.9112 0.4773 0.066 Uiso 1 1 calc R . .
H28B H 0.7579 0.7373 0.4616 0.066 Uiso 1 1 calc R . .
C29 C 0.6613(3) 0.7082(7) 0.4961(3) 0.0531(14) Uani 1 1 d . . .
H29A H 0.6826 0.7168 0.5479 0.064 Uiso 1 1 calc R . .
H29B H 0.6100 0.7578 0.4859 0.064 Uiso 1 1 calc R . .
O30 O 0.65759(17) 0.5347(4) 0.47436(16) 0.0395(7) Uani 1 1 d . . .
C31 C 0.6143(3) 0.4395(8) 0.5113(3) 0.0533(14) Uani 1 1 d . . .
H31A H 0.5663 0.4988 0.5114 0.064 Uiso 1 1 calc R . .
H31B H 0.6420 0.4259 0.5613 0.064 Uiso 1 1 calc R . .
C32 C 0.5971(3) 0.2681(7) 0.4773(3) 0.0482(13) Uani 1 1 d . . .
H32A H 0.6451 0.2161 0.4720 0.058 Uiso 1 1 calc R . .
H32B H 0.5754 0.1964 0.5098 0.058 Uiso 1 1 calc R . .
O33 O 0.54621(16) 0.2705(4) 0.40975(18) 0.0405(8) Uani 1 1 d . . .
C34 C 0.5778(2) 0.2638(6) 0.3488(3) 0.0365(10) Uani 1 1 d . . .
H34A H 0.5463 0.1886 0.3134 0.044 Uiso 1 1 calc R . .
H34B H 0.6288 0.2132 0.3625 0.044 Uiso 1 1 calc R . .
C35 C 0.5846(2) 0.4322(5) 0.3133(2) 0.0278(8) Uani 1 1 d . . .
H35A H 0.6006 0.5178 0.3508 0.033 Uiso 1 1 calc R . .
H35B H 0.6246 0.4240 0.2859 0.033 Uiso 1 1 calc R . .

loop_
_atom_site_aniso_label
_atom_site_aniso_U_11
_atom_site_aniso_U_22
_atom_site_aniso_U_33
_atom_site_aniso_U_23
_atom_site_aniso_U_13
_atom_site_aniso_U_12
Ir1 0.01159(8) 0.01837(8) 0.01811(8) -0.00121(5) 0.00134(5) 0.00141(5)
P2 0.0158(4) 0.0162(4) 0.0170(4) -0.0028(3) 0.0025(3) 0.0029(3)
C3 0.0185(17) 0.0263(19) 0.0258(18) 0.0024(15) 0.0010(15) 0.0013(15)
O4 0.0214(14) 0.0402(17) 0.0438(17) -0.0015(14) 0.0103(13) 0.0108(12)
C5 0.0242(18) 0.0181(17) 0.0203(17) 0.0017(14) 0.0042(14) 0.0035(14)
C6 0.036(2) 0.028(2) 0.0200(18) 0.0030(15) -0.0024(16) -0.0029(17)
C7 0.036(2) 0.0195(18) 0.031(2) 0.0039(16) 0.0020(17) -0.0006(16)
C8 0.0222(17) 0.0175(17) 0.0194(16) -0.0026(13) 0.0026(14) 0.0001(13)
C9 0.034(2) 0.0146(16) 0.035(2) -0.0005(15) 0.0141(17) 0.0021(15)
C10 0.033(2) 0.029(2) 0.0273(19) 0.0050(16) 0.0107(17) 0.0000(16)
O11 0.0156(11) 0.0237(13) 0.0212(12) -0.0082(10) -0.0006(10) 0.0040(9)
C12 0.0128(15) 0.0172(16) 0.0186(16) 0.0017(13) 0.0022(13) 0.0026(12)
C13 0.0152(15) 0.0159(15) 0.0177(16) -0.0011(13) 0.0039(13) -0.0001(12)
C14 0.0158(15) 0.0168(16) 0.0195(16) 0.0043(13) 0.0038(13) 0.0015(13)
O15 0.0130(11) 0.0278(13) 0.0234(12) -0.0034(11) 0.0003(10) 0.0040(10)
C16 0.0165(18) 0.049(3) 0.040(2) -0.007(2) 0.0027(17) 0.0084(17)
C17 0.0196(16) 0.0166(16) 0.0219(17) -0.0002(13) 0.0078(14) 0.0014(13)
C18 0.0253(18) 0.0188(16) 0.0188(16) -0.0037(14) 0.0059(14) 0.0003(14)
C19 0.0187(16) 0.0169(16) 0.0179(16) -0.0007(13) 0.0033(13) -0.0024(13)
C20 0.0207(17) 0.0261(19) 0.0225(17) -0.0102(15) -0.0004(14) 0.0000(14)
N21 0.0160(14) 0.0187(15) 0.0248(15) -0.0013(12) -0.0018(12) -0.0033(11)
C22 0.023(2) 0.024(2) 0.064(3) 0.014(2) 0.000(2) -0.0037(16)
C23 0.046(3) 0.051(3) 0.035(2) 0.001(2) 0.008(2) -0.005(2)
O24 0.0287(16) 0.069(2) 0.047(2) 0.0234(18) -0.0029(15) -0.0232(16)
C25 0.049(3) 0.044(3) 0.071(4) 0.021(3) 0.029(3) 0.007(2)
C26 0.033(2) 0.036(3) 0.096(5) -0.016(3) 0.019(3) -0.011(2)
O27 0.0319(16) 0.0427(19) 0.054(2) 0.0130(16) -0.0059(15) 0.0019(14)
C28 0.054(3) 0.033(3) 0.061(3) -0.008(2) -0.024(3) 0.001(2)
C29 0.065(3) 0.053(3) 0.031(2) -0.013(2) -0.012(2) 0.011(3)
O30 0.0364(16) 0.0522(19) 0.0271(15) -0.0018(14) 0.0010(13) 0.0019(15)
C31 0.037(3) 0.083(4) 0.035(2) 0.016(3) -0.001(2) -0.004(3)
C32 0.032(2) 0.054(3) 0.051(3) 0.026(3) -0.005(2) -0.011(2)
O33 0.0197(13) 0.0479(19) 0.0475(19) 0.0219(15) -0.0065(13) -0.0045(13)
C34 0.025(2) 0.029(2) 0.048(3) 0.0062(19) -0.0106(19) 0.0007(17)
C35 0.0171(17) 0.027(2) 0.033(2) -0.0005(16) -0.0069(15) -0.0023(15)

loop_
_atom_type_symbol
_atom_type_description
_atom_type_scat_dispersion_real
_atom_type_scat_dispersion_imag
_atom_type_scat_source
C C 0.0181 0.0091 'International Tables Vol C Tables 4.2.6.8 and 6.1.1.4'
H H 0.0000 0.0000 'International Tables Vol C Tables 4.2.6.8 and 6.1.1.4'
Ir Ir -4.7710 6.5667 'International Tables Vol C Tables 4.2.6.8 and 6.1.1.4'
N N 0.0311 0.0180 'International Tables Vol C Tables 4.2.6.8 and 6.1.1.4'
O O 0.0492 0.0322 'International Tables Vol C Tables 4.2.6.8 and 6.1.1.4'
P P 0.2955 0.4335 'International Tables Vol C Tables 4.2.6.8 and 6.1.1.4'

loop_
_geom_angle_atom_site_label_1
_geom_angle_atom_site_label_2
_geom_angle_atom_site_label_3
_geom_angle
P2 Ir1 N21 157.35(8)
C3 Ir1 P2 97.30(12)
C3 Ir1 C12 177.25(15)
C3 Ir1 N21 104.18(14)
C12 Ir1 P2 80.06(10)
C12 Ir1 N21 78.54(12)
C5 P2 Ir1 117.51(12)
C8 P2 Ir1 122.15(12)
C8 P2 C5 104.09(16)
O11 P2 Ir1 107.45(9)
O11 P2 C5 100.86(15)
O11 P2 C8 101.67(15)
O4 C3 Ir1 175.9(4)
P2 C5 H5 107.6
C6 C5 P2 113.2(3)
C6 C5 H5 107.6
C7 C5 P2 108.8(3)
C7 C5 H5 107.6
C7 C5 C6 111.8(3)
C5 C6 H6A 109.5
C5 C6 H6B 109.5
C5 C6 H6C 109.5
H6A C6 H6B 109.5
H6A C6 H6C 109.5
H6B C6 H6C 109.5
C5 C7 H7A 109.5
C5 C7 H7B 109.5
C5 C7 H7C 109.5
H7A C7 H7B 109.5
H7A C7 H7C 109.5
H7B C7 H7C 109.5
P2 C8 H8 108.6
C9 C8 P2 108.9(2)
C9 C8 H8 108.6
C10 C8 P2 110.9(3)
C10 C8 H8 108.6
C10 C8 C9 111.1(3)
C8 C9 H9A 109.5
C8 C9 H9B 109.5
C8 C9 H9C 109.5
H9A C9 H9B 109.5
H9A C9 H9C 109.5
H9B C9 H9C 109.5
C8 C10 H10A 109.5
C8 C10 H10B 109.5
C8 C10 H10C 109.5
H10A C10 H10B 109.5
H10A C10 H10C 109.5
H10B C10 H10C 109.5
C13 O11 P2 113.0(2)
C13 C12 Ir1 121.1(2)
C13 C12 C19 119.9(3)
C19 C12 Ir1 119.0(2)
O11 C13 C14 120.9(3)
C12 C13 O11 118.1(3)
C12 C13 C14 120.9(3)
O15 C14 C13 117.4(3)
O15 C14 C17 124.3(3)
C17 C14 C13 118.3(3)
C14 O15 C16 116.3(3)
O15 C16 H16A 109.5
O15 C16 H16B 109.5
O15 C16 H16C 109.5
H16A C16 H16B 109.5
H16A C16 H16C 109.5
H16B C16 H16C 109.5
C14 C17 H17 119.3
C14 C17 C18 121.4(3)
C18 C17 H17 119.3
C17 C18 H18 120.2
C19 C18 C17 119.6(3)
C19 C18 H18 120.2
C12 C19 C20 114.3(3)
C18 C19 C12 120.0(3)
C18 C19 C20 125.6(3)
C19 C20 H20A 109.7
C19 C20 H20B 109.7
H20A C20 H20B 108.2
N21 C20 C19 109.6(3)
N21 C20 H20A 109.7
N21 C20 H20B 109.7
C20 N21 Ir1 107.9(2)
C22 N21 Ir1 107.7(3)
C22 N21 C20 105.2(3)
C35 N21 Ir1 116.3(2)
C35 N21 C20 110.2(3)
C35 N21 C22 108.9(3)
N21 C22 H22A 107.9
N21 C22 H22B 107.9
H22A C22 H22B 107.2
C23 C22 N21 117.4(4)
C23 C22 H22A 107.9
C23 C22 H22B 107.9
C22 C23 H23A 108.6
C22 C23 H23B 108.6
C22 C23 O24 114.7(4)
H23A C23 H23B 107.6
O24 C23 H23A 108.6
O24 C23 H23B 108.6
C25 O24 C23 120.3(4)
O24 C25 H25A 109.4
O24 C25 H25B 109.4
O24 C25 C26 111.2(4)
H25A C25 H25B 108.0
C26 C25 H25A 109.4
C26 C25 H25B 109.4
C25 C26 H26A 109.5
C25 C26 H26B 109.5
H26A C26 H26B 108.1
O27 C26 C25 110.7(4)
O27 C26 H26A 109.5
O27 C26 H26B 109.5
C28 O27 C26 113.3(4)
O27 C28 H28A 109.6
O27 C28 H28B 109.6
O27 C28 C29 110.3(4)
H28A C28 H28B 108.1
C29 C28 H28A 109.6
C29 C28 H28B 109.6
C28 C29 H29A 110.0
C28 C29 H29B 110.0
H29A C29 H29B 108.4
O30 C29 C28 108.3(4)
O30 C29 H29A 110.0
O30 C29 H29B 110.0
C31 O30 C29 111.7(4)
O30 C31 H31A 109.5
O30 C31 H31B 109.5
O30 C31 C32 110.8(4)
H31A C31 H31B 108.1
C32 C31 H31A 109.5
C32 C31 H31B 109.5
C31 C32 H32A 108.6
C31 C32 H32B 108.6
H32A C32 H32B 107.6
O33 C32 C31 114.5(4)
O33 C32 H32A 108.6
O33 C32 H32B 108.6
C34 O33 C32 117.4(3)
O33 C34 H34A 108.5
O33 C34 H34B 108.5
O33 C34 C35 115.1(4)
H34A C34 H34B 107.5
C35 C34 H34A 108.5
C35 C34 H34B 108.5
N21 C35 C34 114.0(3)
N21 C35 H35A 108.8
N21 C35 H35B 108.8
C34 C35 H35A 108.8
C34 C35 H35B 108.8
H35A C35 H35B 107.7

loop_
_geom_bond_atom_site_label_1
_geom_bond_atom_site_label_2
_geom_bond_distance
Ir1 P2 2.1960(9)
Ir1 C3 1.875(4)
Ir1 C12 2.028(3)
Ir1 N21 2.212(3)
P2 C5 1.834(4)
P2 C8 1.825(4)
P2 O11 1.674(2)
C3 O4 1.151(5)
C5 H5 1.0000
C5 C6 1.539(5)
C5 C7 1.532(5)
C6 H6A 0.9800
C6 H6B 0.9800
C6 H6C 0.9800
C7 H7A 0.9800
C7 H7B 0.9800
C7 H7C 0.9800
C8 H8 1.0000
C8 C9 1.530(5)
C8 C10 1.529(5)
C9 H9A 0.9800
C9 H9B 0.9800
C9 H9C 0.9800
C10 H10A 0.9800
C10 H10B 0.9800
C10 H10C 0.9800
O11 C13 1.391(4)
C12 C13 1.388(5)
C12 C19 1.396(5)
C13 C14 1.397(5)
C14 O15 1.379(4)
C14 C17 1.386(5)
O15 C16 1.429(4)
C16 H16A 0.9800
C16 H16B 0.9800
C16 H16C 0.9800
C17 H17 0.9500
C17 C18 1.398(5)
C18 H18 0.9500
C18 C19 1.379(5)
C19 C20 1.509(5)
C20 H20A 0.9900
C20 H20B 0.9900
C20 N21 1.509(5)
N21 C22 1.499(5)
N21 C35 1.496(5)
C22 H22A 0.9900
C22 H22B 0.9900
C22 C23 1.433(7)
C23 H23A 0.9900
C23 H23B 0.9900
C23 O24 1.434(6)
O24 C25 1.399(7)
C25 H25A 0.9900
C25 H25B 0.9900
C25 C26 1.481(9)
C26 H26A 0.9900
C26 H26B 0.9900
C26 O27 1.428(7)
O27 C28 1.426(6)
C28 H28A 0.9900
C28 H28B 0.9900
C28 C29 1.458(9)
C29 H29A 0.9900
C29 H29B 0.9900
C29 O30 1.444(6)
O30 C31 1.395(6)
C31 H31A 0.9900
C31 H31B 0.9900
C31 C32 1.520(9)
C32 H32A 0.9900
C32 H32B 0.9900
C32 O33 1.421(6)
O33 C34 1.417(6)
C34 H34A 0.9900
C34 H34B 0.9900
C34 C35 1.525(6)
C35 H35A 0.9900
C35 H35B 0.9900

loop_
_geom_torsion_atom_site_label_1
_geom_torsion_atom_site_label_2
_geom_torsion_atom_site_label_3
_geom_torsion_atom_site_label_4
_geom_torsion
Ir1 P2 C5 C6 -172.0(2)
Ir1 P2 C5 C7 -47.0(3)
Ir1 P2 C8 C9 -73.1(3)
Ir1 P2 C8 C10 49.5(3)
Ir1 P2 O11 C13 -0.8(2)
Ir1 C12 C13 O11 5.8(4)
Ir1 C12 C13 C14 -175.5(2)
Ir1 C12 C19 C18 174.5(3)
Ir1 C12 C19 C20 -9.1(4)
Ir1 N21 C22 C23 -69.4(4)
Ir1 N21 C35 C34 -58.5(4)
P2 O11 C13 C12 -2.8(4)
P2 O11 C13 C14 178.5(3)
C5 P2 C8 C9 63.0(3)
C5 P2 C8 C10 -174.5(3)
C5 P2 O11 C13 -124.4(2)
C8 P2 C5 C6 49.5(3)
C8 P2 C5 C7 174.5(3)
C8 P2 O11 C13 128.6(2)
O11 P2 C5 C6 -55.6(3)
O11 P2 C5 C7 69.3(3)
O11 P2 C8 C9 167.5(2)
O11 P2 C8 C10 -70.0(3)
O11 C13 C14 O15 0.2(5)
O11 C13 C14 C17 179.6(3)
C12 C13 C14 O15 -178.4(3)
C12 C13 C14 C17 0.9(5)
C12 C19 C20 N21 30.0(4)
C13 C12 C19 C18 -2.1(5)
C13 C12 C19 C20 174.3(3)
C13 C14 O15 C16 172.6(3)
C13 C14 C17 C18 -1.8(5)
C14 C17 C18 C19 0.8(5)
O15 C14 C17 C18 177.5(3)
C17 C14 O15 C16 -6.8(5)
C17 C18 C19 C12 1.2(5)
C17 C18 C19 C20 -174.8(3)
C18 C19 C20 N21 -153.8(3)
C19 C12 C13 O11 -177.7(3)
C19 C12 C13 C14 1.0(5)
C19 C20 N21 Ir1 -34.8(3)
C19 C20 N21 C22 80.0(4)
C19 C20 N21 C35 -162.8(3)
C20 N21 C22 C23 175.7(4)
C20 N21 C35 C34 64.7(4)
N21 C22 C23 O24 -84.7(5)
C22 N21 C35 C34 179.6(4)
C22 C23 O24 C25 -79.2(6)
C23 O24 C25 C26 136.8(4)
O24 C25 C26 O27 -70.7(5)
C25 C26 O27 C28 177.7(4)
C26 O27 C28 C29 -161.6(4)
O27 C28 C29 O30 69.7(5)
C28 C29 O30 C31 178.1(4)
C29 O30 C31 C32 168.0(4)
O30 C31 C32 O33 -69.5(5)
C31 C32 O33 C34 98.5(5)
C32 O33 C34 C35 -99.0(4)
O33 C34 C35 N21 -81.9(4)
C35 N21 C22 C23 57.6(5)
